data_2228084
loop_
_publ_author_name
'Fun, Hoong-Kun'
'Loh, Wan-Sin'
'Nayak, Suresh P.'

_publ_section_title
;
 4-Methoxybenzaldehyde (5-bromopyrimidin-2-yl)hydrazone monohydrate
;
_journal_coeditor_code WN2404
_journal_issue 9
_journal_name_full 'Acta Crystallographica Section E'
_journal_page_first o2467
_journal_paper_doi 10.1107/S1600536810033283
_journal_volume 66
_journal_year 2010
_chemical_formula_iupac 'C12 H11 Br N4 O, H2 O'
_chemical_formula_moiety 'C12 H11 Br N4 O, H2 O'
_chemical_formula_sum 'C12 H13 Br N4 O2'
_chemical_formula_weight 325.17
_chemical_name_systematic
;
4-Methoxybenzaldehyde (5-bromopyrimidin-2-yl)hydrazone monohydrate
;
_space_group_IT_number 43
_symmetry_cell_setting orthorhombic
_symmetry_space_group_name_Hall 'F 2 -2d'
_symmetry_space_group_name_H-M 'F d d 2'
_atom_sites_solution_hydrogens geom
_atom_sites_solution_primary direct
_atom_sites_solution_secondary difmap
_audit_creation_method SHELXL-97
_cell_angle_alpha 90.00
_cell_angle_beta 90.00
_cell_angle_gamma 90.00
_cell_formula_units_Z 16
_cell_length_a 13.0606(3)
_cell_length_b 60.5887(10)
_cell_length_c 6.56180(10)
_cell_measurement_reflns_used 5163
_cell_measurement_temperature 100.00(10)
_cell_measurement_theta_max 32.23
_cell_measurement_theta_min 3.72
_cell_volume 5192.51(17)
_computing_cell_refinement 'SAINT (Bruker, 2009)'
_computing_data_collection 'APEX2 (Bruker, 2009)'
_computing_data_reduction 'SAINT (Bruker, 2009)'
_computing_molecular_graphics 'SHELXTL (Sheldrick, 2008)'
_computing_publication_material
;
SHELXTL (Sheldrick, 2008) and PLATON (Spek, 2009)
;
_computing_structure_refinement 'SHELXTL (Sheldrick, 2008)'
_computing_structure_solution 'SHELXTL (Sheldrick, 2008)'
_diffrn_ambient_temperature 100.00(10)
_diffrn_measured_fraction_theta_full 0.998
_diffrn_measured_fraction_theta_max 0.998
_diffrn_measurement_device_type
;
Bruker SMART APEXII CCD area-detector diffractometer
;
_diffrn_measurement_method '\f and \w scans'
_diffrn_radiation_monochromator graphite
_diffrn_radiation_source 'fine-focus sealed tube'
_diffrn_radiation_type MoK\a
_diffrn_radiation_wavelength 0.71073
_diffrn_reflns_av_R_equivalents 0.0289
_diffrn_reflns_av_sigmaI/netI 0.0537
_diffrn_reflns_limit_h_max 19
_diffrn_reflns_limit_h_min -18
_diffrn_reflns_limit_k_max 91
_diffrn_reflns_limit_k_min -92
_diffrn_reflns_limit_l_max 9
_diffrn_reflns_limit_l_min -9
_diffrn_reflns_number 12616
_diffrn_reflns_theta_full 32.75
_diffrn_reflns_theta_max 32.75
_diffrn_reflns_theta_min 2.69
_diffrn_standards_number 0
_exptl_absorpt_coefficient_mu 3.171
_exptl_absorpt_correction_T_max 0.5584
_exptl_absorpt_correction_T_min 0.3651
_exptl_absorpt_correction_type multi-scan
_exptl_absorpt_process_details '(<i>SADABS</i>; Bruker, 2009)'
_exptl_crystal_colour colourless
_exptl_crystal_density_diffrn 1.664
_exptl_crystal_density_method 'not measured'
_exptl_crystal_description block
_exptl_crystal_F_000 2624
_exptl_crystal_size_max 0.40
_exptl_crystal_size_mid 0.34
_exptl_crystal_size_min 0.21
_refine_diff_density_max 0.427
_refine_diff_density_min -0.397
_refine_ls_abs_structure_details 'Flack (1983), 2037 Friedel pairs'
_refine_ls_abs_structure_Flack 0.012(5)
_refine_ls_extinction_method none
_refine_ls_goodness_of_fit_ref 0.921
_refine_ls_hydrogen_treatment refall
_refine_ls_matrix_type full
_refine_ls_number_parameters 225
_refine_ls_number_reflns 4593
_refine_ls_number_restraints 1
_refine_ls_restrained_S_all 0.921
_refine_ls_R_factor_all 0.0314
_refine_ls_R_factor_gt 0.0258
_refine_ls_shift/su_max_lt 0.001
_refine_ls_shift/su_mean 0.000
_refine_ls_structure_factor_coef Fsqd
_refine_ls_weighting_details 'calc w=1/[\s^2^(Fo^2^)+(0.0000P)^2^+0.0000P] where P=(Fo^2^+2Fc^2^)/3'
_refine_ls_weighting_scheme calc
_refine_ls_wR_factor_gt 0.0507
_refine_ls_wR_factor_ref 0.0521
_reflns_number_gt 4107
_reflns_number_total 4593
_reflns_threshold_expression I>2\s(I)
_cod_data_source_file wn2404.cif
_cod_data_source_block I
_cod_original_cell_volume 5192.52(17)
_cod_database_code 2228084
_cod_database_fobs_code 2228084

loop_
_symmetry_equiv_pos_as_xyz
'x, y, z'
'-x, -y, z'
'x+1/4, -y+1/4, z+1/4'
'-x+1/4, y+1/4, z+1/4'
'x, y+1/2, z+1/2'
'-x, -y+1/2, z+1/2'
'x+1/4, -y+3/4, z+3/4'
'-x+1/4, y+3/4, z+3/4'
'x+1/2, y, z+1/2'
'-x+1/2, -y, z+1/2'
'x+3/4, -y+1/4, z+3/4'
'-x+3/4, y+1/4, z+3/4'
'x+1/2, y+1/2, z'
'-x+1/2, -y+1/2, z'
'x+3/4, -y+3/4, z+1/4'
'-x+3/4, y+3/4, z+1/4'

loop_
_atom_site_type_symbol
_atom_site_label
_atom_site_fract_x
_atom_site_fract_y
_atom_site_fract_z
_atom_site_U_iso_or_equiv
_atom_site_adp_type
_atom_site_calc_flag
_atom_site_refinement_flags
_atom_site_occupancy
_atom_site_disorder_assembly
_atom_site_disorder_group
Br Br1 0.088547(13) 0.026408(2) 0.69853(3) 0.02305(5) Uani d . 1 . .
O O1 0.08828(10) 0.235769(16) 0.7073(2) 0.0206(2) Uani d . 1 . .
N N1 0.04426(12) 0.07710(2) 1.1084(2) 0.0181(3) Uani d . 1 . .
N N2 0.05839(12) 0.09353(2) 0.7759(2) 0.0168(3) Uani d . 1 . .
N N3 0.03392(13) 0.11442(2) 1.0691(2) 0.0175(3) Uani d . 1 . .
N N4 0.04759(10) 0.133332(18) 0.9574(2) 0.0156(2) Uani d . 1 . .
C C1 0.05708(15) 0.05747(3) 1.0215(3) 0.0194(3) Uani d . 1 . .
C C2 0.07009(14) 0.05472(3) 0.8133(3) 0.0182(3) Uani d . 1 . .
C C3 0.06893(12) 0.07344(2) 0.6943(3) 0.0176(3) Uani d . 1 . .
C C4 0.04600(12) 0.09446(2) 0.9789(2) 0.0149(3) Uani d . 1 . .
C C5 0.03372(14) 0.15154(3) 1.0534(3) 0.0165(3) Uani d . 1 . .
C C6 0.04819(11) 0.17289(2) 0.9545(3) 0.0147(3) Uani d . 1 . .
C C7 0.03424(14) 0.19218(3) 1.0688(2) 0.0183(3) Uani d . 1 . .
C C8 0.04797(14) 0.21285(2) 0.9828(2) 0.0186(3) Uani d . 1 . .
C C9 0.07649(14) 0.21461(3) 0.7790(2) 0.0167(3) Uani d . 1 . .
C C10 0.09188(14) 0.19569(3) 0.6627(2) 0.0167(3) Uani d . 1 . .
C C11 0.07730(14) 0.17500(3) 0.7492(2) 0.0167(3) Uani d . 1 . .
C C12 0.11941(17) 0.23826(3) 0.5009(3) 0.0242(4) Uani d . 1 . .
O O1W 0.24687(11) 0.12558(2) 0.72556(19) 0.0203(3) Uani d . 1 . .
H H1W1 0.184(2) 0.1255(4) 0.749(4) 0.037(7) Uiso d . 1 . .
H H2W1 0.2655(18) 0.1332(4) 0.826(4) 0.027(6) Uiso d . 1 . .
H H1N3 0.0212(17) 0.1149(3) 1.189(5) 0.030(6) Uiso d . 1 . .
H H1A 0.0590(17) 0.0449(4) 1.110(3) 0.023(5) Uiso d . 1 . .
H H3A 0.0769(19) 0.0728(4) 0.546(4) 0.035(7) Uiso d . 1 . .
H H5A 0.0120(15) 0.1507(3) 1.198(4) 0.022(5) Uiso d . 1 . .
H H7A 0.0149(15) 0.1910(3) 1.218(4) 0.020(5) Uiso d . 1 . .
H H8A 0.041(2) 0.2255(4) 1.052(4) 0.036(7) Uiso d . 1 . .
H H10A 0.1133(19) 0.1960(4) 0.522(4) 0.036(6) Uiso d . 1 . .
H H11A 0.0919(16) 0.1621(3) 0.667(4) 0.023(5) Uiso d . 1 . .
H H12A 0.1909(19) 0.2312(3) 0.491(4) 0.033(6) Uiso d . 1 . .
H H12B 0.1262(15) 0.2538(3) 0.476(4) 0.023(5) Uiso d . 1 . .
H H12C 0.0727(17) 0.2324(4) 0.415(4) 0.031(6) Uiso d . 1 . .

loop_
_atom_site_aniso_label
_atom_site_aniso_U_11
_atom_site_aniso_U_22
_atom_site_aniso_U_33
_atom_site_aniso_U_12
_atom_site_aniso_U_13
_atom_site_aniso_U_23
Br1 0.02252(8) 0.01183(6) 0.03480(9) 0.00168(6) -0.00211(8) -0.00497(7)
O1 0.0280(6) 0.0115(4) 0.0223(5) -0.0010(5) -0.0027(5) 0.0006(6)
N1 0.0205(8) 0.0142(6) 0.0195(7) 0.0001(5) 0.0023(6) 0.0035(5)
N2 0.0206(7) 0.0128(6) 0.0171(6) 0.0004(5) 0.0013(5) -0.0002(5)
N3 0.0270(8) 0.0122(6) 0.0133(6) 0.0003(6) 0.0036(6) 0.0007(5)
N4 0.0195(6) 0.0118(5) 0.0156(6) -0.0014(5) 0.0001(6) 0.0011(5)
C1 0.0193(9) 0.0127(7) 0.0261(8) -0.0008(6) 0.0026(7) 0.0035(6)
C2 0.0152(8) 0.0123(7) 0.0273(9) -0.0005(6) 0.0001(6) -0.0020(6)
C3 0.0165(8) 0.0152(6) 0.0211(7) 0.0015(5) 0.0001(8) -0.0020(7)
C4 0.0149(7) 0.0123(6) 0.0176(8) -0.0002(5) 0.0011(6) 0.0006(5)
C5 0.0194(9) 0.0138(7) 0.0164(7) 0.0013(6) 0.0009(6) -0.0002(5)
C6 0.0147(7) 0.0125(6) 0.0168(6) 0.0011(5) -0.0007(7) -0.0007(6)
C7 0.0226(9) 0.0159(7) 0.0164(7) 0.0017(6) -0.0009(6) -0.0017(6)
C8 0.0236(8) 0.0127(7) 0.0195(8) 0.0020(6) -0.0029(7) -0.0040(6)
C9 0.0180(8) 0.0106(7) 0.0216(7) -0.0002(6) -0.0041(6) 0.0006(5)
C10 0.0195(8) 0.0152(6) 0.0154(8) -0.0006(6) 0.0004(6) -0.0011(5)
C11 0.0210(9) 0.0127(6) 0.0164(8) 0.0019(6) -0.0006(6) -0.0021(5)
C12 0.0258(10) 0.0161(7) 0.0307(10) -0.0008(7) 0.0068(8) 0.0045(6)
O1W 0.0256(7) 0.0202(5) 0.0152(6) -0.0051(5) 0.0025(6) -0.0026(5)

loop_
_atom_type_symbol
_atom_type_description
_atom_type_scat_dispersion_real
_atom_type_scat_dispersion_imag
_atom_type_scat_source
C C 0.0033 0.0016 'International Tables Vol C Tables 4.2.6.8 and 6.1.1.4'
H H 0.0000 0.0000 'International Tables Vol C Tables 4.2.6.8 and 6.1.1.4'
N N 0.0061 0.0033 'International Tables Vol C Tables 4.2.6.8 and 6.1.1.4'
O O 0.0106 0.0060 'International Tables Vol C Tables 4.2.6.8 and 6.1.1.4'
Br Br -0.2901 2.4595 'International Tables Vol C Tables 4.2.6.8 and 6.1.1.4'

loop_
_geom_angle_atom_site_label_1
_geom_angle_atom_site_label_2
_geom_angle_atom_site_label_3
_geom_angle_site_symmetry_1
_geom_angle_site_symmetry_3
_geom_angle
_geom_angle_publ_flag
C9 O1 C12 . . 117.21(13) ?
C1 N1 C4 . . 115.10(14) ?
C3 N2 C4 . . 116.63(14) ?
C4 N3 N4 . . 119.77(14) ?
C4 N3 H1N3 . . 118.9(14) ?
N4 N3 H1N3 . . 121.3(14) ?
C5 N4 N3 . . 115.91(15) ?
N1 C1 C2 . . 123.06(16) ?
N1 C1 H1A . . 117.1(13) ?
C2 C1 H1A . . 119.8(13) ?
C3 C2 C1 . . 117.26(16) ?
C3 C2 Br1 . . 121.57(14) ?
C1 C2 Br1 . . 121.17(14) ?
N2 C3 C2 . . 121.59(19) ?
N2 C3 H3A . . 116.5(15) ?
C2 C3 H3A . . 121.9(15) ?
N2 C4 N1 . . 126.34(14) ?
N2 C4 N3 . . 118.98(13) ?
N1 C4 N3 . . 114.68(14) ?
N4 C5 C6 . . 121.68(15) ?
N4 C5 H5A . . 117.8(10) ?
C6 C5 H5A . . 120.5(10) ?
C7 C6 C11 . . 118.19(14) ?
C7 C6 C5 . . 118.99(16) ?
C11 C6 C5 . . 122.81(14) ?
C8 C7 C6 . . 121.30(15) ?
C8 C7 H7A . . 119.3(9) ?
C6 C7 H7A . . 119.4(9) ?
C7 C8 C9 . . 119.66(14) ?
C7 C8 H8A . . 123.6(17) ?
C9 C8 H8A . . 116.8(17) ?
O1 C9 C10 . . 124.35(15) ?
O1 C9 C8 . . 115.47(14) ?
C10 C9 C8 . . 120.17(14) ?
C11 C10 C9 . . 119.95(14) ?
C11 C10 H10A . . 116.7(14) ?
C9 C10 H10A . . 123.3(14) ?
C10 C11 C6 . . 120.72(14) ?
C10 C11 H11A . . 118.3(13) ?
C6 C11 H11A . . 120.9(13) ?
O1 C12 H12A . . 105.9(13) ?
O1 C12 H12B . . 106.9(14) ?
H12A C12 H12B . . 108.1(17) ?
O1 C12 H12C . . 111.1(15) ?
H12A C12 H12C . . 114(2) ?
H12B C12 H12C . . 110(2) ?
H1W1 O1W H2W1 . . 98(2) ?

loop_
_geom_bond_atom_site_label_1
_geom_bond_atom_site_label_2
_geom_bond_site_symmetry_2
_geom_bond_distance
_geom_bond_publ_flag
Br1 C2 . 1.8886(17) ?
O1 C9 . 1.3745(19) ?
O1 C12 . 1.422(2) ?
N1 C1 . 1.329(2) ?
N1 C4 . 1.352(2) ?
N2 C3 . 1.337(2) ?
N2 C4 . 1.343(2) ?
N3 C4 . 1.356(2) ?
N3 N4 . 1.3719(18) ?
N3 H1N3 . 0.81(3) ?
N4 C5 . 1.284(2) ?
C1 C2 . 1.387(3) ?
C1 H1A . 0.95(2) ?
C2 C3 . 1.377(2) ?
C3 H3A . 0.98(3) ?
C5 C6 . 1.459(2) ?
C5 H5A . 0.99(2) ?
C6 C7 . 1.401(2) ?
C6 C11 . 1.406(2) ?
C7 C8 . 1.386(2) ?
C7 H7A . 1.01(2) ?
C8 C9 . 1.392(2) ?
C8 H8A . 0.89(2) ?
C9 C10 . 1.392(2) ?
C10 C11 . 1.389(2) ?
C10 H10A . 0.96(2) ?
C11 H11A . 0.97(2) ?
C12 H12A . 1.03(2) ?
C12 H12B . 0.957(19) ?
C12 H12C . 0.90(3) ?
O1W H1W1 . 0.83(3) ?
O1W H2W1 . 0.84(3) ?

loop_
_geom_hbond_atom_site_label_D
_geom_hbond_atom_site_label_H
_geom_hbond_atom_site_label_A
_geom_hbond_site_symmetry_A
_geom_hbond_distance_DH
_geom_hbond_distance_HA
_geom_hbond_distance_DA
_geom_hbond_angle_DHA
_geom_hbond_publ_flag
O1W H1W1 N2 . 0.84(3) 2.55(3) 3.153(2) 131(2) yes
O1W H1W1 N4 . 0.84(3) 2.30(3) 3.0511(19) 151(2) yes
O1W H2W1 N2 3 0.84(3) 2.01(3) 2.8341(19) 169(2) yes
N3 H1N3 O1W 11_455 0.81(3) 1.99(3) 2.7773(19) 165.1(19) yes
C5 H5A O1W 11_455 0.99(2) 2.43(2) 3.257(2) 140.7(13) yes

loop_
_geom_torsion_atom_site_label_1
_geom_torsion_atom_site_label_2
_geom_torsion_atom_site_label_3
_geom_torsion_atom_site_label_4
_geom_torsion_site_symmetry_1
_geom_torsion_site_symmetry_2
_geom_torsion_site_symmetry_3
_geom_torsion_site_symmetry_4
_geom_torsion
_geom_torsion_publ_flag
C4 N3 N4 C5 . . . . 179.31(15) ?
C4 N1 C1 C2 . . . . -0.8(3) ?
N1 C1 C2 C3 . . . . -0.3(3) ?
N1 C1 C2 Br1 . . . . 179.74(14) ?
C4 N2 C3 C2 . . . . -1.9(2) ?
C1 C2 C3 N2 . . . . 1.7(3) ?
Br1 C2 C3 N2 . . . . -178.33(12) ?
C3 N2 C4 N1 . . . . 0.8(3) ?
C3 N2 C4 N3 . . . . -179.34(15) ?
C1 N1 C4 N2 . . . . 0.6(3) ?
C1 N1 C4 N3 . . . . -179.35(16) ?
N4 N3 C4 N2 . . . . -8.4(2) ?
N4 N3 C4 N1 . . . . 171.56(15) ?
N3 N4 C5 C6 . . . . 178.45(14) ?
N4 C5 C6 C7 . . . . -178.50(16) ?
N4 C5 C6 C11 . . . . 0.4(3) ?
C11 C6 C7 C8 . . . . 0.4(3) ?
C5 C6 C7 C8 . . . . 179.38(16) ?
C6 C7 C8 C9 . . . . -0.2(3) ?
C12 O1 C9 C10 . . . . -0.7(2) ?
C12 O1 C9 C8 . . . . 178.75(17) ?
C7 C8 C9 O1 . . . . 180.00(15) ?
C7 C8 C9 C10 . . . . -0.5(3) ?
O1 C9 C10 C11 . . . . -179.58(15) ?
C8 C9 C10 C11 . . . . 0.9(3) ?
C9 C10 C11 C6 . . . . -0.7(3) ?
C7 C6 C11 C10 . . . . 0.1(2) ?
C5 C6 C11 C10 . . . . -178.87(16) ?

loop_
_cod_related_entry_id
_cod_related_entry_database
_cod_related_entry_code
1 ChemSpider 30656313
